data_4343427
loop_
_publ_author_name
'Protasenko, Natalia A.'
'Poddel'sky, Andrey I.'
'Bogomyakov, Artem S.'
'Fukin, Georgy K.'
'Cherkasov, Vladimir K.'

_publ_section_title
;
 Heteroligand o-Semiquinonato-Formazanato Cobalt Complexes.
;
_journal_issue 13
_journal_name_full 'Inorganic chemistry'
_journal_page_first 6078
_journal_page_last 6080
_journal_paper_doi 10.1021/acs.inorgchem.5b00912
_journal_volume 54
_journal_year 2015
_chemical_formula_sum 'C47 H55 Co N4 O4'
_chemical_formula_weight 798.88
_space_group_crystal_system triclinic
_space_group_IT_number 2
_space_group_name_Hall '-P 1'
_space_group_name_H-M_alt 'P -1'
_symmetry_space_group_name_Hall '-P 1'
_symmetry_space_group_name_H-M 'P -1'
_atom_sites_solution_hydrogens geom
_atom_sites_solution_primary direct
_atom_sites_solution_secondary difmap
_audit_creation_method SHELXL-2014/7
_cell_angle_alpha 81.2978(13)
_cell_angle_beta 80.6453(13)
_cell_angle_gamma 73.6151(14)
_cell_formula_units_Z 2
_cell_length_a 11.13108(18)
_cell_length_b 12.45679(20)
_cell_length_c 16.1930(3)
_cell_measurement_reflns_used 15962
_cell_measurement_temperature 100(2)
_cell_measurement_theta_max 32.4900
_cell_measurement_theta_min 3.5350
_cell_volume 2112.22(6)
_computing_cell_refinement 'CrysAlisPro, Agilent Technologies'
_computing_data_collection 'CrysAlisPro, Agilent Technologies'
_computing_data_reduction 'CrysAlisPro, Agilent Technologies'
_computing_molecular_graphics 'SHELXTL (Sheldrick, 2000)'
_computing_publication_material 'SHELXTL (Sheldrick, 2000)'
_computing_structure_refinement 'SHELXL-2014/7 (Sheldrick, 2014)'
_computing_structure_solution 'SHELXT-2014/4 (Sheldrick, 2014)'
_diffrn_ambient_temperature 100(2)
_diffrn_measured_fraction_theta_full 0.998
_diffrn_measured_fraction_theta_max 0.998
_diffrn_measurement_device_type 'Xcalibur, EOS (CCD)'
_diffrn_measurement_method '\w scans'
_diffrn_radiation_type MoK\a
_diffrn_radiation_wavelength 0.71073
_diffrn_reflns_av_R_equivalents 0.0260
_diffrn_reflns_av_unetI/netI 0.0224
_diffrn_reflns_laue_measured_fraction_full 0.998
_diffrn_reflns_laue_measured_fraction_max 0.998
_diffrn_reflns_limit_h_max 13
_diffrn_reflns_limit_h_min -13
_diffrn_reflns_limit_k_max 15
_diffrn_reflns_limit_k_min -15
_diffrn_reflns_limit_l_max 19
_diffrn_reflns_limit_l_min -19
_diffrn_reflns_number 30795
_diffrn_reflns_point_group_measured_fraction_full 0.998
_diffrn_reflns_point_group_measured_fraction_max 0.998
_diffrn_reflns_theta_full 25.242
_diffrn_reflns_theta_max 25.997
_diffrn_reflns_theta_min 3.042
_diffrn_source 'fine focus sealed tube'
_exptl_absorpt_coefficient_mu 0.454
_exptl_absorpt_correction_T_max 1.00000
_exptl_absorpt_correction_T_min 0.70650
_exptl_absorpt_correction_type multi-scan
_exptl_absorpt_process_details
;

CrysAlisPro, Agilent Technologies, Version 1.171.37.35.

Empirical absorption correction using spherical harmonics,

implemented in SCALE3 ABSPACK scaling algorithm.

;
_exptl_crystal_colour black
_exptl_crystal_density_diffrn 1.256
_exptl_crystal_description prism
_exptl_crystal_F_000 848
_exptl_crystal_size_max 0.500
_exptl_crystal_size_mid 0.400
_exptl_crystal_size_min 0.400
_refine_diff_density_max 0.355
_refine_diff_density_min -0.401
_refine_diff_density_rms 0.046
_refine_ls_extinction_method none
_refine_ls_goodness_of_fit_ref 1.035
_refine_ls_hydrogen_treatment constr
_refine_ls_matrix_type full
_refine_ls_number_parameters 517
_refine_ls_number_reflns 8292
_refine_ls_number_restraints 0
_refine_ls_restrained_S_all 1.035
_refine_ls_R_factor_all 0.0362
_refine_ls_R_factor_gt 0.0310
_refine_ls_shift/su_max 0.001
_refine_ls_shift/su_mean 0.000
_refine_ls_structure_factor_coef Fsqd
_refine_ls_weighting_details 'w=1/[\s^2^(Fo^2^)+(0.0462P)^2^+0.7830P] where P=(Fo^2^+2Fc^2^)/3'
_refine_ls_weighting_scheme calc
_refine_ls_wR_factor_gt 0.0823
_refine_ls_wR_factor_ref 0.0847
_reflns_Friedel_coverage 0.000
_reflns_number_gt 7389
_reflns_number_total 8292
_reflns_threshold_expression 'I > 2\s(I)'
_cod_data_source_file ic5b00912_si_004.cif
_cod_data_source_block cosq13
_cod_depositor_comments 'Adding full bibliography for 4343426--4343427.cif.'
_cod_database_code 4343427
_shelx_shelxl_version_number 2014/7
_shelx_space_group_comment
;
The symmetry employed for this shelxl refinement is uniquely defined
by the following loop, which should always be used as a source of
symmetry information in preference to the above space-group names.
They are only intended as comments.
;
_shelx_estimated_absorpt_t_min 0.805
_shelx_estimated_absorpt_t_max 0.839

loop_
_space_group_symop_operation_xyz
'x, y, z'
'-x, -y, -z'

loop_
_atom_site_label
_atom_site_type_symbol
_atom_site_fract_x
_atom_site_fract_y
_atom_site_fract_z
_atom_site_U_iso_or_equiv
_atom_site_adp_type
_atom_site_occupancy
_atom_site_site_symmetry_order
_atom_site_calc_flag
_atom_site_refinement_flags_posn
_atom_site_refinement_flags_adp
Co1 Co -0.10088(2) 0.19032(2) 0.28171(2) 0.01492(7) Uani 1 1 d . .
O1 O -0.00509(9) 0.20788(8) 0.17587(6) 0.0166(2) Uani 1 1 d . .
N1 N 0.05067(11) 0.10056(10) 0.32236(7) 0.0167(2) Uani 1 1 d . .
C1 C 0.02749(13) 0.30240(12) 0.16352(9) 0.0159(3) Uani 1 1 d . .
O2 O -0.07181(9) 0.32859(8) 0.29952(6) 0.0182(2) Uani 1 1 d . .
N2 N 0.12966(11) 0.02197(10) 0.28294(8) 0.0179(3) Uani 1 1 d . .
C2 C -0.01447(13) 0.37191(12) 0.23251(9) 0.0168(3) Uani 1 1 d . .
O3 O -0.25362(9) 0.27730(8) 0.23846(6) 0.0177(2) Uani 1 1 d . .
N3 N -0.02761(11) -0.02044(10) 0.21810(7) 0.0176(2) Uani 1 1 d . .
C3 C 0.00899(13) 0.48065(12) 0.22477(9) 0.0191(3) Uani 1 1 d . .
O4 O -0.20282(9) 0.19334(8) 0.38758(6) 0.0175(2) Uani 1 1 d . .
N4 N -0.11971(11) 0.05330(10) 0.25333(8) 0.0173(2) Uani 1 1 d . .
C4 C 0.07529(14) 0.51036(13) 0.15017(10) 0.0217(3) Uani 1 1 d . .
H4A H 0.0914 0.5824 0.1417 0.026 Uiso 1 1 calc R U
C5 C 0.12156(14) 0.43964(13) 0.08447(9) 0.0212(3) Uani 1 1 d . .
H5A H 0.1687 0.4662 0.0352 0.025 Uiso 1 1 calc R U
C6 C 0.10165(13) 0.33520(12) 0.08855(9) 0.0170(3) Uani 1 1 d . .
C7 C -0.03801(15) 0.55491(13) 0.29656(10) 0.0254(3) Uani 1 1 d . .
C8 C -0.0065(2) 0.66910(15) 0.27162(12) 0.0387(4) Uani 1 1 d . .
H8A H -0.0389 0.7158 0.3181 0.058 Uiso 1 1 calc R U
H8B H -0.0459 0.7074 0.2214 0.058 Uiso 1 1 calc R U
H8C H 0.0852 0.6568 0.2595 0.058 Uiso 1 1 calc R U
C9 C -0.18223(16) 0.57774(15) 0.31747(12) 0.0340(4) Uani 1 1 d . .
H9A H -0.2115 0.6239 0.3644 0.051 Uiso 1 1 calc R U
H9B H -0.2047 0.5061 0.3334 0.051 Uiso 1 1 calc R U
H9C H -0.2224 0.6177 0.2680 0.051 Uiso 1 1 calc R U
C10 C 0.02555(18) 0.49642(15) 0.37464(11) 0.0337(4) Uani 1 1 d . .
H10A H -0.0031 0.5452 0.4200 0.051 Uiso 1 1 calc R U
H10B H 0.1174 0.4814 0.3608 0.051 Uiso 1 1 calc R U
H10C H 0.0030 0.4252 0.3931 0.051 Uiso 1 1 calc R U
C11 C 0.16009(14) 0.25382(13) 0.02175(9) 0.0194(3) Uani 1 1 d . .
C12 C 0.22616(15) 0.31053(14) -0.05585(10) 0.0260(3) Uani 1 1 d . .
H12A H 0.2603 0.2573 -0.0980 0.039 Uiso 1 1 calc R U
H12B H 0.2951 0.3340 -0.0395 0.039 Uiso 1 1 calc R U
H12C H 0.1653 0.3766 -0.0797 0.039 Uiso 1 1 calc R U
C13 C 0.05986(15) 0.21030(14) -0.00743(10) 0.0256(3) Uani 1 1 d . .
H13A H 0.0988 0.1639 -0.0534 0.038 Uiso 1 1 calc R U
H13B H -0.0072 0.2743 -0.0272 0.038 Uiso 1 1 calc R U
H13C H 0.0240 0.1649 0.0397 0.038 Uiso 1 1 calc R U
C14 C 0.25994(15) 0.15454(13) 0.06073(10) 0.0255(3) Uani 1 1 d . .
H14A H 0.2962 0.0996 0.0200 0.038 Uiso 1 1 calc R U
H14B H 0.2201 0.1185 0.1117 0.038 Uiso 1 1 calc R U
H14C H 0.3269 0.1825 0.0752 0.038 Uiso 1 1 calc R U
C15 C -0.34154(13) 0.31194(12) 0.29880(9) 0.0169(3) Uani 1 1 d . .
C16 C -0.31199(13) 0.26643(11) 0.38336(9) 0.0167(3) Uani 1 1 d . .
C17 C -0.40083(14) 0.29886(12) 0.45584(9) 0.0189(3) Uani 1 1 d . .
C18 C -0.51299(14) 0.37275(13) 0.43895(10) 0.0223(3) Uani 1 1 d . .
H18A H -0.5743 0.3972 0.4851 0.027 Uiso 1 1 calc R U
C19 C -0.54303(14) 0.41505(13) 0.35603(10) 0.0220(3) Uani 1 1 d . .
H19A H -0.6239 0.4651 0.3499 0.026 Uiso 1 1 calc R U
C20 C -0.46216(14) 0.38776(12) 0.28486(9) 0.0186(3) Uani 1 1 d . .
C21 C -0.36906(14) 0.25245(13) 0.54492(9) 0.0219(3) Uani 1 1 d . .
C22 C -0.48213(16) 0.29323(15) 0.61133(10) 0.0295(4) Uani 1 1 d . .
H22A H -0.4581 0.2648 0.6678 0.044 Uiso 1 1 calc R U
H22B H -0.5527 0.2652 0.6031 0.044 Uiso 1 1 calc R U
H22C H -0.5077 0.3757 0.6055 0.044 Uiso 1 1 calc R U
C23 C -0.25813(16) 0.29324(15) 0.56167(10) 0.0285(4) Uani 1 1 d . .
H23A H -0.2334 0.2591 0.6171 0.043 Uiso 1 1 calc R U
H23B H -0.2838 0.3754 0.5605 0.043 Uiso 1 1 calc R U
H23C H -0.1865 0.2712 0.5182 0.043 Uiso 1 1 calc R U
C24 C -0.33564(16) 0.12310(13) 0.55384(10) 0.0270(3) Uani 1 1 d . .
H24A H -0.3180 0.0933 0.6115 0.040 Uiso 1 1 calc R U
H24B H -0.2609 0.0946 0.5141 0.040 Uiso 1 1 calc R U
H24C H -0.4068 0.0989 0.5416 0.040 Uiso 1 1 calc R U
C25 C -0.49536(14) 0.43238(13) 0.19599(10) 0.0224(3) Uani 1 1 d . .
C26 C -0.39928(16) 0.49403(15) 0.14805(11) 0.0326(4) Uani 1 1 d . .
H26A H -0.4233 0.5251 0.0920 0.049 Uiso 1 1 calc R U
H26B H -0.3153 0.4411 0.1425 0.049 Uiso 1 1 calc R U
H26C H -0.3979 0.5553 0.1791 0.049 Uiso 1 1 calc R U
C27 C -0.62673(15) 0.51521(14) 0.19807(11) 0.0290(4) Uani 1 1 d . .
H27A H -0.6448 0.5437 0.1403 0.043 Uiso 1 1 calc R U
H27B H -0.6293 0.5782 0.2285 0.043 Uiso 1 1 calc R U
H27C H -0.6901 0.4767 0.2267 0.043 Uiso 1 1 calc R U
C28 C -0.49526(18) 0.33395(15) 0.14966(12) 0.0355(4) Uani 1 1 d . .
H28A H -0.5201 0.3627 0.0935 0.053 Uiso 1 1 calc R U
H28B H -0.5552 0.2937 0.1815 0.053 Uiso 1 1 calc R U
H28C H -0.4104 0.2823 0.1444 0.053 Uiso 1 1 calc R U
C29 C 0.10333(14) 0.13450(12) 0.38677(10) 0.0203(3) Uani 1 1 d . .
C30 C 0.04467(15) 0.12902(14) 0.46873(10) 0.0256(3) Uani 1 1 d . .
H30A H -0.0322 0.1075 0.4819 0.031 Uiso 1 1 calc R U
C31 C 0.09920(17) 0.15526(16) 0.53185(12) 0.0361(4) Uani 1 1 d . .
H31A H 0.0609 0.1495 0.5886 0.043 Uiso 1 1 calc R U
C32 C 0.20914(18) 0.18968(16) 0.51194(13) 0.0409(5) Uani 1 1 d . .
H32A H 0.2461 0.2078 0.5551 0.049 Uiso 1 1 calc R U
C33 C 0.26531(17) 0.19771(15) 0.42962(14) 0.0374(4) Uani 1 1 d . .
H33A H 0.3402 0.2224 0.4163 0.045 Uiso 1 1 calc R U
C34 C 0.21295(15) 0.16986(13) 0.36575(12) 0.0277(4) Uani 1 1 d . .
H34A H 0.2517 0.1750 0.3090 0.033 Uiso 1 1 calc R U
C35 C 0.09255(13) -0.02579(12) 0.22567(9) 0.0176(3) Uani 1 1 d . .
C36 C 0.19266(14) -0.09994(12) 0.17250(9) 0.0180(3) Uani 1 1 d . .
C37 C 0.31701(14) -0.13187(13) 0.18982(10) 0.0214(3) Uani 1 1 d . .
H37A H 0.3363 -0.1127 0.2398 0.026 Uiso 1 1 calc R U
C38 C 0.41303(15) -0.19127(14) 0.13511(10) 0.0268(3) Uani 1 1 d . .
H38A H 0.4978 -0.2113 0.1472 0.032 Uiso 1 1 calc R U
C39 C 0.38566(16) -0.22148(14) 0.06279(10) 0.0282(4) Uani 1 1 d . .
H39A H 0.4516 -0.2611 0.0247 0.034 Uiso 1 1 calc R U
C40 C 0.26168(16) -0.19364(14) 0.04638(10) 0.0281(4) Uani 1 1 d . .
H40A H 0.2422 -0.2165 -0.0021 0.034 Uiso 1 1 calc R U
C41 C 0.16577(15) -0.13247(13) 0.10036(10) 0.0245(3) Uani 1 1 d . .
H41A H 0.0811 -0.1126 0.0881 0.029 Uiso 1 1 calc R U
C42 C -0.24153(14) 0.04098(12) 0.24472(10) 0.0206(3) Uani 1 1 d . .
C43 C -0.26865(15) 0.03154(14) 0.16577(11) 0.0268(3) Uani 1 1 d . .
H43A H -0.2056 0.0290 0.1183 0.032 Uiso 1 1 calc R U
C44 C -0.38856(17) 0.02584(15) 0.15666(13) 0.0351(4) Uani 1 1 d . .
H44A H -0.4080 0.0196 0.1029 0.042 Uiso 1 1 calc R U
C45 C -0.47955(16) 0.02922(15) 0.22597(14) 0.0381(4) Uani 1 1 d . .
H45A H -0.5620 0.0268 0.2194 0.046 Uiso 1 1 calc R U
C46 C -0.45154(16) 0.03607(14) 0.30456(13) 0.0337(4) Uani 1 1 d . .
H46A H -0.5142 0.0365 0.3520 0.040 Uiso 1 1 calc R U
C47 C -0.33155(15) 0.04237(13) 0.31488(11) 0.0257(3) Uani 1 1 d . .
H47A H -0.3121 0.0475 0.3689 0.031 Uiso 1 1 calc R U

loop_
_atom_site_aniso_label
_atom_site_aniso_U_11
_atom_site_aniso_U_22
_atom_site_aniso_U_33
_atom_site_aniso_U_23
_atom_site_aniso_U_13
_atom_site_aniso_U_12
Co1 0.01281(10) 0.01694(11) 0.01476(11) -0.00396(7) 0.00234(7) -0.00467(7)
O1 0.0161(5) 0.0185(5) 0.0162(5) -0.0044(4) 0.0017(4) -0.0068(4)
N1 0.0146(6) 0.0186(6) 0.0174(6) -0.0056(5) 0.0008(5) -0.0051(5)
C1 0.0115(6) 0.0174(7) 0.0181(7) -0.0014(5) -0.0035(5) -0.0021(5)
O2 0.0176(5) 0.0189(5) 0.0179(5) -0.0047(4) 0.0022(4) -0.0057(4)
N2 0.0155(6) 0.0186(6) 0.0194(6) -0.0046(5) 0.0009(5) -0.0045(5)
C2 0.0123(6) 0.0191(7) 0.0182(7) -0.0022(6) -0.0026(5) -0.0026(5)
O3 0.0153(5) 0.0203(5) 0.0163(5) -0.0028(4) 0.0024(4) -0.0048(4)
N3 0.0164(6) 0.0188(6) 0.0178(6) -0.0036(5) 0.0013(5) -0.0059(5)
C3 0.0169(7) 0.0179(7) 0.0231(8) -0.0034(6) -0.0052(6) -0.0033(6)
O4 0.0152(5) 0.0194(5) 0.0166(5) -0.0030(4) 0.0021(4) -0.0043(4)
N4 0.0150(6) 0.0187(6) 0.0182(6) -0.0046(5) 0.0027(5) -0.0060(5)
C4 0.0218(8) 0.0183(7) 0.0260(8) -0.0005(6) -0.0049(6) -0.0068(6)
C5 0.0194(7) 0.0242(8) 0.0199(7) 0.0011(6) -0.0012(6) -0.0079(6)
C6 0.0127(7) 0.0214(7) 0.0164(7) -0.0011(6) -0.0023(5) -0.0037(5)
C7 0.0284(8) 0.0219(8) 0.0273(8) -0.0090(6) 0.0010(7) -0.0081(6)
C8 0.0554(12) 0.0259(9) 0.0386(10) -0.0151(8) 0.0071(9) -0.0180(8)
C9 0.0294(9) 0.0286(9) 0.0411(10) -0.0152(8) 0.0057(8) -0.0029(7)
C10 0.0437(11) 0.0360(10) 0.0260(9) -0.0109(7) -0.0048(8) -0.0136(8)
C11 0.0172(7) 0.0236(8) 0.0165(7) -0.0027(6) 0.0019(6) -0.0061(6)
C12 0.0249(8) 0.0317(9) 0.0197(8) -0.0019(6) 0.0043(6) -0.0093(7)
C13 0.0277(8) 0.0341(9) 0.0190(8) -0.0077(6) 0.0004(6) -0.0140(7)
C14 0.0220(8) 0.0235(8) 0.0267(8) -0.0041(6) 0.0029(6) -0.0016(6)
C15 0.0160(7) 0.0156(7) 0.0204(7) -0.0044(5) 0.0015(6) -0.0073(5)
C16 0.0153(7) 0.0151(7) 0.0203(7) -0.0044(5) 0.0015(6) -0.0060(5)
C17 0.0202(7) 0.0179(7) 0.0190(7) -0.0046(6) 0.0030(6) -0.0074(6)
C18 0.0193(7) 0.0225(8) 0.0230(8) -0.0068(6) 0.0047(6) -0.0041(6)
C19 0.0168(7) 0.0202(7) 0.0277(8) -0.0058(6) -0.0010(6) -0.0020(6)
C20 0.0174(7) 0.0169(7) 0.0228(7) -0.0030(6) -0.0013(6) -0.0071(6)
C21 0.0209(8) 0.0236(8) 0.0182(7) -0.0052(6) 0.0031(6) -0.0025(6)
C22 0.0274(9) 0.0343(9) 0.0192(8) -0.0050(7) 0.0049(6) 0.0003(7)
C23 0.0273(8) 0.0333(9) 0.0248(8) -0.0115(7) -0.0026(7) -0.0040(7)
C24 0.0314(9) 0.0239(8) 0.0196(8) 0.0002(6) 0.0044(6) -0.0032(7)
C25 0.0197(8) 0.0230(8) 0.0233(8) -0.0015(6) -0.0026(6) -0.0044(6)
C26 0.0240(8) 0.0352(9) 0.0324(9) 0.0113(7) -0.0019(7) -0.0064(7)
C27 0.0217(8) 0.0313(9) 0.0310(9) -0.0001(7) -0.0059(7) -0.0028(7)
C28 0.0409(10) 0.0345(10) 0.0319(9) -0.0099(8) -0.0128(8) -0.0038(8)
C29 0.0176(7) 0.0172(7) 0.0268(8) -0.0084(6) -0.0055(6) -0.0012(6)
C30 0.0211(8) 0.0296(8) 0.0262(8) -0.0113(7) -0.0039(6) -0.0021(6)
C31 0.0321(9) 0.0437(11) 0.0319(9) -0.0207(8) -0.0086(8) 0.0023(8)
C32 0.0354(10) 0.0400(11) 0.0529(12) -0.0300(9) -0.0209(9) 0.0025(8)
C33 0.0247(9) 0.0292(9) 0.0652(13) -0.0186(9) -0.0133(9) -0.0067(7)
C34 0.0203(8) 0.0243(8) 0.0401(10) -0.0086(7) -0.0037(7) -0.0058(6)
C35 0.0174(7) 0.0178(7) 0.0180(7) -0.0029(6) 0.0000(6) -0.0058(6)
C36 0.0183(7) 0.0159(7) 0.0191(7) -0.0029(5) 0.0015(6) -0.0049(6)
C37 0.0214(8) 0.0212(7) 0.0212(7) -0.0053(6) -0.0016(6) -0.0040(6)
C38 0.0184(8) 0.0281(8) 0.0314(9) -0.0082(7) -0.0005(6) -0.0010(6)
C39 0.0249(8) 0.0283(8) 0.0262(8) -0.0097(7) 0.0057(6) 0.0000(7)
C40 0.0299(9) 0.0319(9) 0.0225(8) -0.0119(7) -0.0007(7) -0.0051(7)
C41 0.0197(8) 0.0288(8) 0.0255(8) -0.0097(7) -0.0017(6) -0.0045(6)
C42 0.0159(7) 0.0168(7) 0.0298(8) -0.0049(6) -0.0002(6) -0.0058(6)
C43 0.0225(8) 0.0268(8) 0.0325(9) -0.0105(7) -0.0025(7) -0.0058(6)
C44 0.0283(9) 0.0343(10) 0.0481(11) -0.0158(8) -0.0128(8) -0.0069(7)
C45 0.0211(8) 0.0333(10) 0.0662(13) -0.0148(9) -0.0065(8) -0.0119(7)
C46 0.0213(8) 0.0276(9) 0.0511(11) -0.0059(8) 0.0082(8) -0.0111(7)
C47 0.0226(8) 0.0231(8) 0.0320(9) -0.0055(6) 0.0042(7) -0.0103(6)

loop_
_atom_type_symbol
_atom_type_description
_atom_type_scat_dispersion_real
_atom_type_scat_dispersion_imag
_atom_type_scat_source
C C 0.0033 0.0016 'International Tables Vol C Tables 4.2.6.8 and 6.1.1.4'
H H 0.0000 0.0000 'International Tables Vol C Tables 4.2.6.8 and 6.1.1.4'
N N 0.0061 0.0033 'International Tables Vol C Tables 4.2.6.8 and 6.1.1.4'
O O 0.0106 0.0060 'International Tables Vol C Tables 4.2.6.8 and 6.1.1.4'
Co Co 0.3494 0.9721 'International Tables Vol C Tables 4.2.6.8 and 6.1.1.4'

loop_
_geom_angle_atom_site_label_1
_geom_angle_atom_site_label_2
_geom_angle_atom_site_label_3
_geom_angle
O1 Co1 O4 172.54(4)
O1 Co1 N1 87.60(5)
O4 Co1 N1 96.22(5)
O1 Co1 N4 88.87(5)
O4 Co1 N4 97.78(5)
N1 Co1 N4 85.80(5)
O1 Co1 O2 85.40(4)
O4 Co1 O2 87.95(4)
N1 Co1 O2 93.73(5)
N4 Co1 O2 174.27(5)
O1 Co1 O3 91.69(4)
O4 Co1 O3 84.68(4)
N1 Co1 O3 178.18(5)
N4 Co1 O3 92.51(5)
O2 Co1 O3 87.88(4)
C1 O1 Co1 111.88(9)
N2 N1 C29 113.07(11)
N2 N1 Co1 123.33(9)
C29 N1 Co1 121.56(9)
O1 C1 C6 122.92(13)
O1 C1 C2 115.42(12)
C6 C1 C2 121.65(13)
C2 O2 Co1 111.29(9)
N1 N2 C35 120.58(12)
O2 C2 C3 123.63(13)
O2 C2 C1 115.61(12)
C3 C2 C1 120.76(13)
C15 O3 Co1 111.18(9)
N4 N3 C35 120.62(12)
C4 C3 C2 115.17(13)
C4 C3 C7 124.11(13)
C2 C3 C7 120.73(13)
C16 O4 Co1 111.44(9)
N3 N4 C42 113.15(11)
N3 N4 Co1 122.79(9)
C42 N4 Co1 121.30(9)
C3 C4 C5 123.82(14)
C6 C5 C4 123.37(14)
C5 C6 C1 115.04(13)
C5 C6 C11 124.05(13)
C1 C6 C11 120.80(13)
C3 C7 C10 109.77(13)
C3 C7 C9 109.91(13)
C10 C7 C9 109.88(15)
C3 C7 C8 110.89(13)
C10 C7 C8 108.40(14)
C9 C7 C8 107.96(14)
C12 C11 C13 107.88(12)
C12 C11 C6 111.38(12)
C13 C11 C6 111.50(12)
C12 C11 C14 108.10(12)
C13 C11 C14 110.07(13)
C6 C11 C14 107.87(12)
O3 C15 C20 123.40(13)
O3 C15 C16 115.44(12)
C20 C15 C16 121.14(13)
O4 C16 C17 123.60(13)
O4 C16 C15 115.36(12)
C17 C16 C15 121.01(13)
C18 C17 C16 115.33(13)
C18 C17 C21 123.61(13)
C16 C17 C21 121.07(13)
C17 C18 C19 123.60(14)
C20 C19 C18 123.67(14)
C19 C20 C15 115.22(14)
C19 C20 C25 123.47(13)
C15 C20 C25 121.31(13)
C17 C21 C23 109.28(13)
C17 C21 C22 111.24(13)
C23 C21 C22 108.36(13)
C17 C21 C24 109.41(12)
C23 C21 C24 110.77(13)
C22 C21 C24 107.77(13)
C20 C25 C28 109.35(13)
C20 C25 C27 111.23(13)
C28 C25 C27 108.16(13)
C20 C25 C26 110.00(13)
C28 C25 C26 109.97(14)
C27 C25 C26 108.12(13)
C30 C29 C34 121.20(14)
C30 C29 N1 119.23(13)
C34 C29 N1 119.56(14)
C29 C30 C31 119.41(16)
C32 C31 C30 120.00(18)
C33 C32 C31 120.19(16)
C32 C33 C34 120.51(17)
C29 C34 C33 118.65(17)
N3 C35 N2 125.60(13)
N3 C35 C36 117.04(12)
N2 C35 C36 117.04(12)
C37 C36 C41 118.62(13)
C37 C36 C35 120.79(13)
C41 C36 C35 120.43(13)
C38 C37 C36 120.84(14)
C37 C38 C39 120.09(15)
C40 C39 C38 119.59(14)
C39 C40 C41 120.33(15)
C40 C41 C36 120.48(14)
C47 C42 C43 120.98(14)
C47 C42 N4 119.46(14)
C43 C42 N4 119.53(14)
C44 C43 C42 119.53(16)
C45 C44 C43 119.87(17)
C46 C45 C44 120.46(16)
C45 C46 C47 120.46(16)
C42 C47 C46 118.67(16)

loop_
_geom_bond_atom_site_label_1
_geom_bond_atom_site_label_2
_geom_bond_distance
Co1 O1 1.8831(10)
Co1 O4 1.8950(10)
Co1 N1 1.8983(12)
Co1 N4 1.9075(12)
Co1 O2 1.9105(10)
Co1 O3 1.9166(10)
O1 C1 1.3053(17)
N1 N2 1.2884(17)
N1 C29 1.4429(18)
C1 C6 1.427(2)
C1 C2 1.4529(19)
O2 C2 1.2915(18)
N2 C35 1.3472(18)
C2 C3 1.434(2)
O3 C15 1.2950(17)
N3 N4 1.2873(17)
N3 C35 1.3450(18)
C3 C4 1.367(2)
C3 C7 1.528(2)
O4 C16 1.3016(17)
N4 C42 1.4376(18)
C4 C5 1.422(2)
C5 C6 1.370(2)
C6 C11 1.534(2)
C7 C10 1.533(2)
C7 C9 1.539(2)
C7 C8 1.540(2)
C11 C12 1.531(2)
C11 C13 1.534(2)
C11 C14 1.543(2)
C15 C20 1.437(2)
C15 C16 1.453(2)
C16 C17 1.4350(19)
C17 C18 1.366(2)
C17 C21 1.529(2)
C18 C19 1.423(2)
C19 C20 1.365(2)
C20 C25 1.527(2)
C21 C23 1.536(2)
C21 C22 1.537(2)
C21 C24 1.538(2)
C25 C28 1.531(2)
C25 C27 1.532(2)
C25 C26 1.533(2)
C29 C30 1.381(2)
C29 C34 1.386(2)
C30 C31 1.391(2)
C31 C32 1.383(3)
C32 C33 1.379(3)
C33 C34 1.396(2)
C35 C36 1.4779(19)
C36 C37 1.391(2)
C36 C41 1.394(2)
C37 C38 1.385(2)
C38 C39 1.386(2)
C39 C40 1.384(2)
C40 C41 1.387(2)
C42 C47 1.386(2)
C42 C43 1.389(2)
C43 C44 1.389(2)
C44 C45 1.381(3)
C45 C46 1.379(3)
C46 C47 1.398(2)
